data_2205118
loop_
_publ_author_name
'Bryan, Jeffrey C.'
'Rosenberg, Jay M.'
'Kavallieratos, Konstantinos'

_publ_section_title
;
 <i>N</i>,<i>N</i>'-(<i>o</i>-Phenylene)dibenzenesulfonamide
;
_journal_issue 2
_journal_name_full 'Acta Crystallographica Section E'
_journal_page_first o396
_journal_page_last o397
_journal_paper_doi 10.1107/S1600536805001133
_journal_volume 61
_journal_year 2005
_chemical_formula_iupac 'C18 H16 N2 O4 S2'
_chemical_formula_moiety 'C18 H16 N2 O4 S2'
_chemical_formula_sum 'C18 H16 N2 O4 S2'
_chemical_formula_weight 388.4
_chemical_name_common
;
N,N'-(o-Phenylene)dibenzenesulfonamide
;
_chemical_name_systematic
;
N,N'-(o-Phenylene)dibenzenesulfonamide
;
_space_group_IT_number 14
_symmetry_cell_setting monoclinic
_symmetry_space_group_name_Hall '-P 2ybc'
_symmetry_space_group_name_H-M 'P 1 21/c 1'
_atom_sites_solution_hydrogens geom
_atom_sites_solution_primary direct
_atom_sites_solution_secondary difmap
_cell_angle_alpha 90
_cell_angle_beta 103.774(7)
_cell_angle_gamma 90
_cell_formula_units_Z 4
_cell_length_a 9.5311(8)
_cell_length_b 12.5662(10)
_cell_length_c 14.9862(12)
_cell_measurement_reflns_used 25
_cell_measurement_temperature 200
_cell_measurement_theta_max 16.0
_cell_measurement_theta_min 10.1
_cell_volume 1743.3(3)
_computing_cell_refinement CAD-4-PC
_computing_data_collection 'CAD-4-PC (Enraf-Nonius, 1996)'
_computing_data_reduction 'XCAD4 (Harms, 1995)'
_computing_molecular_graphics 'ORTEP-3 for Windows (Farrugia, 1997)'
_computing_publication_material 'PLATON (Spek, 2003)'
_computing_structure_refinement 'SHELXL97 (Sheldrick, 1997)'
_computing_structure_solution 'SHELXS97 (Sheldrick, 1990)'
_diffrn_ambient_temperature 200
_diffrn_measured_fraction_theta_full 1.00
_diffrn_measured_fraction_theta_max 1.00
_diffrn_measurement_device_type 'Enraf-Nonius CAD-4'
_diffrn_measurement_method \w
_diffrn_radiation_monochromator graphite
_diffrn_radiation_source 'fine-focus sealed tube'
_diffrn_radiation_type MoK\a
_diffrn_radiation_wavelength 0.71073
_diffrn_reflns_av_R_equivalents 0.036
_diffrn_reflns_av_sigmaI/netI 0.039
_diffrn_reflns_limit_h_max 0
_diffrn_reflns_limit_h_min -12
_diffrn_reflns_limit_k_max 16
_diffrn_reflns_limit_k_min -16
_diffrn_reflns_limit_l_max 19
_diffrn_reflns_limit_l_min -19
_diffrn_reflns_number 8691
_diffrn_reflns_theta_full 28.0
_diffrn_reflns_theta_max 28.0
_diffrn_reflns_theta_min 2.1
_diffrn_standards_decay_% 4
_diffrn_standards_interval_time 120
_diffrn_standards_number 3
_exptl_absorpt_coefficient_mu 0.333
_exptl_absorpt_correction_type none
_exptl_crystal_colour colorless
_exptl_crystal_density_diffrn 1.480
_exptl_crystal_density_meas ?
_exptl_crystal_density_method .
_exptl_crystal_description prism
_exptl_crystal_F_000 808
_exptl_crystal_size_max 0.44
_exptl_crystal_size_mid 0.34
_exptl_crystal_size_min 0.29
_refine_diff_density_max 0.34
_refine_diff_density_min -0.41
_refine_ls_extinction_method none
_refine_ls_goodness_of_fit_ref 1.02
_refine_ls_hydrogen_treatment mixed
_refine_ls_matrix_type full
_refine_ls_number_parameters 241
_refine_ls_number_reflns 4198
_refine_ls_number_restraints 1
_refine_ls_restrained_S_all 1.02
_refine_ls_R_factor_all 0.047
_refine_ls_R_factor_gt 0.033
_refine_ls_shift/su_max 0.001
_refine_ls_shift/su_mean 0.000
_refine_ls_structure_factor_coef Fsqd
_refine_ls_weighting_details 'w = 1/[\s^2^(Fo^2^)+(0.0402P)^2^+0.6951P] where P = (Fo^2^+2Fc^2^)/3'
_refine_ls_weighting_scheme calc
_refine_ls_wR_factor_gt 0.084
_refine_ls_wR_factor_ref 0.090
_reflns_number_gt 3371
_reflns_number_total 4198
_reflns_threshold_expression I>2\s(I)
_cod_data_source_file lh6351.cif
_cod_data_source_block I
_cod_depositor_comments
;
The following automatic conversions were performed:
'_symmetry_cell_setting' value 'Monoclinic' changed to 'monoclinic'
according to '/home/saulius/struct/CIF-dictionaries/cif_core.dic'
dictionary named 'cif_core.dic' version 2.4.1 from 2010-06-29.

Automatic conversion script
Id: cif_fix_enum 1527 2010-12-29 10:47:43Z saulius 

The following automatic conversions were performed:

'_symmetry_cell_setting' value 'Monoclinic' changed to 'monoclinic'
according to /home/saulius/struct/CIF-dictionaries/cif_core.dic
dictionary named 'cif_core.dic' version 2.4.1 from 2010-06-29.

Automatic conversion script
Id: cif_fix_values 1715 2011-07-08 13:25:40Z adriana 
;
_cod_original_sg_symbol_H-M 'P 21/c'
_cod_database_code 2205118
_cod_database_fobs_code 2205118

loop_
_symmetry_equiv_pos_as_xyz
x,y,z
-x,1/2+y,1/2-z
-x,-y,-z
x,1/2-y,1/2+z

loop_
_atom_site_aniso_label
_atom_site_aniso_U_11
_atom_site_aniso_U_22
_atom_site_aniso_U_33
_atom_site_aniso_U_12
_atom_site_aniso_U_13
_atom_site_aniso_U_23
S1 0.0195(2) 0.0231(2) 0.0234(2) 0.00070(10) 0.00670(10) 0.00140(10)
S2 0.0202(2) 0.0253(2) 0.0239(2) -0.00110(10) 0.00730(10) 0.00290(10)
O1 0.0193(5) 0.0351(6) 0.0291(6) 0.0007(5) 0.0052(4) 0.0006(5)
O2 0.0296(6) 0.0237(6) 0.0328(6) -0.0006(5) 0.0097(5) 0.0033(5)
O3 0.0210(5) 0.0311(6) 0.0288(6) 0.0026(5) 0.0053(4) 0.0051(5)
O4 0.0306(6) 0.0311(6) 0.0385(7) -0.0084(5) 0.0107(5) 0.0036(5)
N1 0.0217(6) 0.0259(7) 0.0224(6) -0.0018(5) 0.0051(5) -0.0001(5)
N2 0.0267(7) 0.0237(7) 0.0265(7) 0.0035(5) 0.0129(5) 0.0058(5)
C1 0.0283(8) 0.0237(7) 0.0199(7) 0.0028(6) 0.0050(6) 0.0006(6)
C2 0.0278(7) 0.0228(7) 0.0194(7) 0.0018(6) 0.0064(6) 0.0002(6)
C3 0.0352(9) 0.0281(9) 0.0327(8) 0.0004(7) 0.0109(7) 0.0060(7)
C4 0.0525(12) 0.0271(9) 0.0422(10) 0.0060(8) 0.0127(9) 0.0114(8)
C5 0.0436(11) 0.0333(9) 0.0437(10) 0.0160(9) 0.0081(8) 0.0096(8)
C6 0.0309(9) 0.0346(9) 0.0347(9) 0.0087(7) 0.0081(7) 0.0041(7)
C11 0.0210(7) 0.0249(7) 0.0220(7) 0.0009(6) 0.0078(6) 0.0011(6)
C12 0.0237(8) 0.0320(9) 0.0347(9) -0.0032(7) 0.0072(7) -0.0073(7)
C13 0.0210(7) 0.0385(10) 0.0413(9) 0.0010(7) 0.0095(7) -0.0037(8)
C14 0.0314(8) 0.0294(8) 0.0308(8) 0.0055(7) 0.0127(7) 0.0014(7)
C15 0.0345(9) 0.0273(8) 0.0282(8) -0.0008(7) 0.0098(7) -0.0037(6)
C16 0.0235(7) 0.0304(8) 0.0269(8) -0.0038(6) 0.0067(6) -0.0011(6)
C21 0.0194(7) 0.0306(8) 0.0237(7) 0.0050(6) 0.0064(6) 0.0029(6)
C22 0.0386(10) 0.0304(9) 0.0284(8) 0.0003(7) 0.0057(7) 0.0049(7)
C23 0.0451(11) 0.0340(9) 0.0356(10) 0.0008(8) 0.0004(8) -0.0028(8)
C24 0.0413(10) 0.0534(12) 0.0259(8) 0.0139(9) 0.0023(7) -0.0032(8)
C25 0.0372(10) 0.0600(13) 0.0260(8) 0.0069(9) 0.0108(7) 0.0093(8)
C26 0.0247(8) 0.0400(10) 0.0311(8) 0.0016(7) 0.0114(6) 0.0078(7)

loop_
_atom_site_label
_atom_site_fract_x
_atom_site_fract_y
_atom_site_fract_z
_atom_site_U_iso_or_equiv
_atom_site_thermal_displace_type
_atom_site_calc_flag
_atom_site_refinement_flags
_atom_site_occupancy
_atom_site_type_symbol
S1 0.66159(4) 0.60337(3) 0.10487(2) 0.02170(10) Uani . . 1.000 S
S2 1.04688(4) 0.64797(3) -0.07323(3) 0.02280(10) Uani . . 1.000 S
O1 0.80779(12) 0.63132(10) 0.14659(8) 0.0279(3) Uani . . 1.000 O
O2 0.61142(13) 0.49634(9) 0.11226(8) 0.0283(3) Uani . . 1.000 O
O3 1.12350(12) 0.56226(9) -0.01979(8) 0.0271(3) Uani . . 1.000 O
O4 1.12072(13) 0.74595(10) -0.07854(9) 0.0330(4) Uani . . 1.000 O
N1 0.63487(15) 0.62474(11) -0.00570(9) 0.0234(4) Uani . . 1.000 N
N2 0.91067(15) 0.66955(11) -0.02699(9) 0.0245(4) Uani . . 1.000 N
C1 0.66442(17) 0.72736(13) -0.03928(10) 0.0241(4) Uani . . 1.000 C
C2 0.80122(17) 0.74722(12) -0.05488(10) 0.0232(4) Uani . . 1.000 C
C3 0.8259(2) 0.84392(14) -0.09395(12) 0.0315(5) Uani . . 1.000 C
C4 0.7165(2) 0.91867(15) -0.11609(14) 0.0404(6) Uani . . 1.000 C
C5 0.5823(2) 0.89981(16) -0.09964(14) 0.0406(6) Uani . . 1.000 C
C6 0.5565(2) 0.80379(15) -0.06104(12) 0.0334(5) Uani . . 1.000 C
C11 0.54795(16) 0.69011(12) 0.14763(10) 0.0222(4) Uani . . 1.000 C
C12 0.40034(18) 0.66971(14) 0.12630(12) 0.0301(5) Uani . . 1.000 C
C13 0.31151(18) 0.73612(15) 0.16140(13) 0.0333(5) Uani . . 1.000 C
C14 0.36831(19) 0.82084(14) 0.21738(11) 0.0296(5) Uani . . 1.000 C
C15 0.51551(19) 0.84185(14) 0.23657(11) 0.0296(5) Uani . . 1.000 C
C16 0.60647(17) 0.77651(13) 0.20126(11) 0.0268(4) Uani . . 1.000 C
C21 0.97546(16) 0.60210(13) -0.18574(10) 0.0244(4) Uani . . 1.000 C
C22 0.8956(2) 0.50840(14) -0.19887(12) 0.0329(5) Uani . . 1.000 C
C23 0.8440(2) 0.47056(16) -0.28737(13) 0.0398(6) Uani . . 1.000 C
C24 0.8734(2) 0.52557(18) -0.36138(12) 0.0412(6) Uani . . 1.000 C
C25 0.9516(2) 0.61843(18) -0.34747(12) 0.0405(6) Uani . . 1.000 C
C26 1.00271(18) 0.65828(15) -0.25934(12) 0.0311(5) Uani . . 1.000 C
H1 0.562(2) 0.5984(17) -0.0328(14) 0.0350 Uiso . . 1.000 H
H2 0.887(2) 0.6162(15) -0.0034(14) 0.0370 Uiso . . 1.000 H
H3 0.91790 0.85850 -0.10540 0.0380 Uiso calc R 1.000 H
H4 0.73420 0.98420 -0.14310 0.0480 Uiso calc R 1.000 H
H5 0.50850 0.95210 -0.11460 0.0490 Uiso calc R 1.000 H
H6 0.46440 0.79020 -0.04940 0.0400 Uiso calc R 1.000 H
H12 0.36140 0.61120 0.08830 0.0360 Uiso calc R 1.000 H
H13 0.21030 0.72360 0.14700 0.0400 Uiso calc R 1.000 H
H14 0.30650 0.86470 0.24280 0.0360 Uiso calc R 1.000 H
H15 0.55390 0.90100 0.27390 0.0360 Uiso calc R 1.000 H
H16 0.70720 0.79070 0.21360 0.0320 Uiso calc R 1.000 H
H22 0.87680 0.47090 -0.14790 0.0390 Uiso calc R 1.000 H
H23 0.78850 0.40700 -0.29760 0.0480 Uiso calc R 1.000 H
H24 0.83910 0.49880 -0.42190 0.0490 Uiso calc R 1.000 H
H25 0.97080 0.65560 -0.39850 0.0490 Uiso calc R 1.000 H
H26 1.05560 0.72310 -0.24960 0.0370 Uiso calc R 1.000 H

loop_
_atom_type_symbol
_atom_type_description
_atom_type_scat_dispersion_real
_atom_type_scat_dispersion_imag
_atom_type_scat_source
S S 0.1246 0.1234 'International Tables Vol C Tables 4.2.6.8 and 6.1.1.4'
O O 0.0106 0.0060 'International Tables Vol C Tables 4.2.6.8 and 6.1.1.4'
N N 0.0061 0.0033 'International Tables Vol C Tables 4.2.6.8 and 6.1.1.4'
H H 0.0000 0.0000 'International Tables Vol C Tables 4.2.6.8 and 6.1.1.4'
C C 0.0033 0.0016 'International Tables Vol C Tables 4.2.6.8 and 6.1.1.4'

loop_
_geom_angle_atom_site_label_1
_geom_angle_atom_site_label_2
_geom_angle_atom_site_label_3
_geom_angle
_geom_angle_publ_flag
O1 S1 O2 120.19(7) yes
O1 S1 N1 107.64(7) yes
O1 S1 C11 107.99(7) yes
O2 S1 N1 104.86(7) yes
O2 S1 C11 107.80(7) yes
N1 S1 C11 107.80(7) yes
O3 S2 O4 119.07(8) yes
O3 S2 N2 103.79(7) yes
O3 S2 C21 108.59(7) yes
O4 S2 N2 109.40(7) yes
O4 S2 C21 108.19(8) yes
N2 S2 C21 107.21(7) yes
S1 N1 C1 120.37(11) yes
S2 N2 C2 126.37(11) yes
S1 N1 H1 111.0(15) no
C1 N1 H1 114.7(15) no
C2 N2 H2 115.8(14) no
S2 N2 H2 112.2(14) no
N1 C1 C6 120.49(15) no
C2 C1 C6 120.31(15) no
N1 C1 C2 119.10(14) no
N2 C2 C1 118.50(14) no
N2 C2 C3 122.60(15) no
C1 C2 C3 118.86(15) no
C2 C3 C4 120.00(17) no
C3 C4 C5 121.22(18) no
C4 C5 C6 119.25(18) no
C1 C6 C5 120.36(18) no
S1 C11 C12 118.59(12) no
S1 C11 C16 119.88(12) no
C12 C11 C16 121.54(15) no
C11 C12 C13 118.70(16) no
C12 C13 C14 120.65(17) no
C13 C14 C15 120.14(16) no
C14 C15 C16 120.05(16) no
C11 C16 C15 118.88(15) no
S2 C21 C22 119.16(12) no
S2 C21 C26 119.56(13) no
C22 C21 C26 121.27(15) no
C21 C22 C23 118.95(16) no
C22 C23 C24 120.01(18) no
C23 C24 C25 120.42(17) no
C24 C25 C26 120.39(17) no
C21 C26 C25 118.95(17) no
C2 C3 H3 119.96 no
C4 C3 H3 120.05 no
C3 C4 H4 119.36 no
C5 C4 H4 119.42 no
C4 C5 H5 120.34 no
C6 C5 H5 120.41 no
C1 C6 H6 119.85 no
C5 C6 H6 119.79 no
C11 C12 H12 120.68 no
C13 C12 H12 120.62 no
C12 C13 H13 119.70 no
C14 C13 H13 119.65 no
C13 C14 H14 119.94 no
C15 C14 H14 119.93 no
C14 C15 H15 119.96 no
C16 C15 H15 119.99 no
C11 C16 H16 120.53 no
C15 C16 H16 120.59 no
C21 C22 H22 120.52 no
C23 C22 H22 120.52 no
C22 C23 H23 120.03 no
C24 C23 H23 119.95 no
C23 C24 H24 119.78 no
C25 C24 H24 119.80 no
C24 C25 H25 119.80 no
C26 C25 H25 119.82 no
C21 C26 H26 120.50 no
C25 C26 H26 120.56 no

loop_
_geom_bond_atom_site_label_1
_geom_bond_atom_site_label_2
_geom_bond_distance
_geom_bond_publ_flag
S1 O1 1.4287(12) yes
S1 O2 1.4405(12) yes
S1 N1 1.6376(14) yes
S1 C11 1.7614(16) no
S2 O3 1.4340(12) yes
S2 O4 1.4298(13) yes
S2 N2 1.6333(15) yes
S2 C21 1.7584(15) no
N1 C1 1.436(2) no
N2 C2 1.417(2) no
N1 H1 0.79(2) no
N2 H2 0.814(19) no
C1 C2 1.401(2) no
C1 C6 1.388(3) no
C2 C3 1.393(2) no
C3 C4 1.384(3) no
C4 C5 1.380(3) no
C5 C6 1.385(3) no
C11 C16 1.387(2) no
C11 C12 1.390(2) no
C12 C13 1.379(3) no
C13 C14 1.384(3) no
C14 C15 1.389(3) no
C15 C16 1.387(2) no
C21 C26 1.385(2) no
C21 C22 1.390(2) no
C22 C23 1.384(3) no
C23 C24 1.391(3) no
C24 C25 1.374(3) no
C25 C26 1.388(3) no
C3 H3 0.9506 no
C4 H4 0.9502 no
C5 H5 0.9496 no
C6 H6 0.9503 no
C12 H12 0.9497 no
C13 H13 0.9501 no
C14 H14 0.9502 no
C15 H15 0.9497 no
C16 H16 0.9504 no
C22 H22 0.9502 no
C23 H23 0.9501 no
C24 H24 0.9494 no
C25 H25 0.9503 no
C26 H26 0.9507 no

loop_
_geom_contact_atom_site_label_1
_geom_contact_atom_site_label_2
_geom_contact_distance
_geom_contact_site_symmetry_2
_geom_contact_publ_flag
S1 N2 3.5308(15) . no
S1 O3 3.3759(12) 3_765 no
S1 H2 2.99(2) . no
S2 H3 2.9087 . no
O1 N2 3.0288(18) . no
O1 C2 3.3393(19) . no
O1 C26 3.344(2) 4_565 no
O1 C22 3.261(2) 3_765 no
O2 C15 3.416(2) 2_645 no
O2 C14 3.344(2) 2_645 no
O2 N1 2.9310(19) 3_665 no
O3 N1 3.2485(19) 3_765 no
O3 C12 3.291(2) 1_655 no
O3 S1 3.3759(12) 3_765 no
O3 O3 3.0012(17) 3_765 no
O3 N2 3.0318(18) 3_765 no
O4 C3 3.026(2) . no
O1 H2 2.54(2) . no
O1 H16 2.5293 . no
O2 H12 2.7356 . no
O2 H15 2.8476 2_645 no
O2 H14 2.6939 2_645 no
O2 H1 2.15(2) 3_665 no
O3 H12 2.5287 1_655 no
O3 H2 2.275(19) 3_765 no
O3 H22 2.5480 3_765 no
O3 H22 2.8953 . no
O4 H3 2.3513 . no
O4 H26 2.5063 . no
N1 N2 2.780(2) . no
N1 O2 2.9310(19) 3_665 no
N1 O3 3.2485(19) 3_765 no
N2 S1 3.5308(15) . no
N2 O3 3.0318(18) 3_765 no
N2 O1 3.0288(18) . no
N2 N1 2.780(2) . no
N1 H2 2.40(2) . no
N2 H25 2.8876 4_565 no
C1 C15 3.433(2) 4_564 no
C2 O1 3.3393(19) . no
C2 C25 3.528(2) 4_565 no
C3 O4 3.026(2) . no
C6 C15 3.484(2) 4_564 no
C6 C11 3.457(2) . no
C11 C6 3.457(2) . no
C12 O3 3.291(2) 1_455 no
C14 O2 3.344(2) 2_655 no
C14 C26 3.593(3) 4_465 no
C15 C1 3.433(2) 4_565 no
C15 C6 3.484(2) 4_565 no
C15 O2 3.416(2) 2_655 no
C22 O1 3.261(2) 3_765 no
C25 C2 3.528(2) 4_564 no
C26 C14 3.593(3) 4_664 no
C26 O1 3.344(2) 4_564 no
C2 H25 2.7914 4_565 no
C3 H25 2.9258 4_565 no
C4 H24 3.0481 4_565 no
C13 H26 3.0887 4_465 no
C13 H23 3.0390 3_665 no
C14 H4 2.7709 3_675 no
C21 H16 2.9650 4_564 no
C24 H3 3.0139 2_744 no
C25 H16 2.9296 4_564 no
C26 H13 3.0676 4_664 no
C26 H14 2.9024 4_664 no
C26 H16 2.8221 4_564 no
H1 H6 2.5741 . no
H1 O2 2.15(2) 3_665 no
H2 S1 2.99(2) . no
H2 O1 2.54(2) . no
H2 N1 2.40(2) . no
H2 O3 2.275(19) 3_765 no
H3 S2 2.9087 . no
H3 O4 2.3513 . no
H3 C24 3.0139 2_754 no
H4 C14 2.7709 3_675 no
H4 H14 2.3900 3_675 no
H6 H1 2.5741 . no
H12 O2 2.7356 . no
H12 O3 2.5287 1_455 no
H13 H22 2.5823 3_665 no
H13 C26 3.0676 4_465 no
H13 H26 2.4722 4_465 no
H14 O2 2.6939 2_655 no
H14 H4 2.3900 3_675 no
H14 C26 2.9024 4_465 no
H15 O2 2.8476 2_655 no
H16 O1 2.5293 . no
H16 C21 2.9649 4_565 no
H16 C25 2.9296 4_565 no
H16 C26 2.8221 4_565 no
H22 O3 2.8953 . no
H22 O3 2.5480 3_765 no
H22 H13 2.5823 3_665 no
H23 C13 3.0390 3_665 no
H24 C4 3.0481 4_564 no
H25 N2 2.8876 4_564 no
H25 C2 2.7914 4_564 no
H25 C3 2.9258 4_564 no
H26 O4 2.5063 . no
H26 C13 3.0887 4_664 no
H26 H13 2.4722 4_664 no

loop_
_geom_hbond_atom_site_label_D
_geom_hbond_atom_site_label_H
_geom_hbond_atom_site_label_A
_geom_hbond_site_symmetry_A
_geom_hbond_distance_DH
_geom_hbond_distance_HA
_geom_hbond_distance_DA
_geom_hbond_angle_DHA
_geom_hbond_publ_flag
N1 H1 O2 3_665 0.79(2) 2.15(2) 2.9310(19) 169(2) yes
N2 H2 O1 . 0.814(19) 2.54(2) 3.0288(18) 119.6(16) no
N2 H2 N1 . 0.814(19) 2.40(2) 2.780(2) 109.7(16) no
N2 H2 O3 3_765 0.814(19) 2.275(19) 3.0318(18) 154.8(19) yes
C3 H3 O4 . 0.95 2.35 3.026(2) 128 no
C12 H12 O3 1_455 0.95 2.53 3.291(2) 137 no
C16 H16 O1 . 0.95 2.53 2.904(2) 104 no
C22 H22 O3 3_765 0.95 2.55 3.441(2) 157 no
C26 H26 O4 . 0.95 2.51 2.893(2) 104 no
C16 H16 Cg3 4_565 0.95 2.73 3.573(2) 148 yes

loop_
_geom_torsion_atom_site_label_1
_geom_torsion_atom_site_label_2
_geom_torsion_atom_site_label_3
_geom_torsion_atom_site_label_4
_geom_torsion
_geom_torsion_publ_flag
O1 S1 N1 C1 -54.90(14) no
O2 S1 N1 C1 176.02(13) no
C11 S1 N1 C1 61.36(14) yes
O1 S1 C11 C12 -171.64(13) no
O1 S1 C11 C16 8.40(15) no
O2 S1 C11 C12 -40.37(15) no
O2 S1 C11 C16 139.67(13) no
N1 S1 C11 C12 72.33(14) yes
N1 S1 C11 C16 -107.63(13) no
O3 S2 N2 C2 179.96(12) no
O4 S2 N2 C2 51.87(15) no
C21 S2 N2 C2 -65.23(15) yes
O3 S2 C21 C22 50.77(16) no
O3 S2 C21 C26 -127.61(14) no
O4 S2 C21 C22 -178.68(14) no
O4 S2 C21 C26 2.94(16) no
N2 S2 C21 C22 -60.78(15) yes
N2 S2 C21 C26 120.84(14) no
S1 N1 C1 C2 91.94(16) yes
S1 N1 C1 C6 -91.75(17) no
S2 N2 C2 C1 151.82(12) yes
S2 N2 C2 C3 -30.6(2) no
N1 C1 C2 C3 175.20(14) no
C6 C1 C2 N2 176.53(14) no
N1 C1 C2 N2 -7.2(2) no
C2 C1 C6 C5 1.0(3) no
N1 C1 C6 C5 -175.31(16) no
C6 C1 C2 C3 -1.1(2) no
N2 C2 C3 C4 -177.12(16) no
C1 C2 C3 C4 0.4(2) no
C2 C3 C4 C5 0.5(3) no
C3 C4 C5 C6 -0.6(3) no
C4 C5 C6 C1 -0.1(3) no
S1 C11 C12 C13 178.56(13) no
C12 C11 C16 C15 2.0(2) no
C16 C11 C12 C13 -1.5(2) no
S1 C11 C16 C15 -178.01(12) no
C11 C12 C13 C14 -0.6(3) no
C12 C13 C14 C15 2.0(3) no
C13 C14 C15 C16 -1.4(3) no
C14 C15 C16 C11 -0.6(2) no
C22 C21 C26 C25 -1.4(3) no
S2 C21 C26 C25 176.91(14) no
S2 C21 C22 C23 -177.70(14) no
C26 C21 C22 C23 0.7(3) no
C21 C22 C23 C24 0.6(3) no
C22 C23 C24 C25 -1.0(3) no
C23 C24 C25 C26 0.3(3) no
C24 C25 C26 C21 1.0(3) no

loop_
_cod_related_entry_id
_cod_related_entry_database
_cod_related_entry_code
1 ChemSpider 3646650
